data_2217450
loop_
_publ_author_name
'Onuegbu, Jonathan'
'Butcher, Ray J.'
'Hosten, Charles'
'Udeochu, Uche Charles'
'Bakare, Oladapo'

_publ_section_title
;
 Acetato(1,10-phenanthroline-5,6-dione)silver(I) trihydrate
;
_journal_coeditor_code CI2544
_journal_issue 2
_journal_name_full 'Acta Crystallographica Section E'
_journal_page_first m403
_journal_page_last m404
_journal_paper_doi 10.1107/S1600536808000846
_journal_volume 64
_journal_year 2008
_chemical_formula_iupac '[Ag (C2 H3 O2) (C12 H6 N2 O2)], 3H2 O'
_chemical_formula_moiety 'C14 H9 Ag N2 O4, 3(H2 O)'
_chemical_formula_sum 'C14 H15 Ag N2 O7'
_chemical_formula_weight 431.15
_chemical_name_systematic
;
Acetato(1,10-phenanthroline-5,6-dione)silver(I) trihydrate
;
_space_group_IT_number 2
_symmetry_cell_setting triclinic
_symmetry_space_group_name_Hall '-P 1'
_symmetry_space_group_name_H-M 'P -1'
_atom_sites_solution_hydrogens geom
_atom_sites_solution_primary direct
_atom_sites_solution_secondary difmap
_audit_creation_method SHELXL-97
_cell_angle_alpha 96.200(2)
_cell_angle_beta 103.490(2)
_cell_angle_gamma 104.629(2)
_cell_formula_units_Z 2
_cell_length_a 6.6851(11)
_cell_length_b 9.6407(17)
_cell_length_c 12.818(2)
_cell_measurement_reflns_used 6131
_cell_measurement_temperature 103(2)
_cell_measurement_theta_max 30.547
_cell_measurement_theta_min 2.025
_cell_volume 764.9(2)
_computing_cell_refinement 'SAINT (Bruker, 2003)'
_computing_data_collection 'SMART (Bruker, 2003)'
_computing_data_reduction 'SAINT (Bruker, 2003)'
_computing_molecular_graphics 'SHELXTL (Sheldrick, 2008)'
_computing_publication_material 'SHELXTL (Sheldrick, 2008)'
_computing_structure_refinement 'SHELXL97 (Sheldrick, 2008)'
_computing_structure_solution 'SHELXS97 (Sheldrick, 2008)'
_diffrn_ambient_temperature 103(2)
_diffrn_measured_fraction_theta_full 0.980
_diffrn_measured_fraction_theta_max 0.910
_diffrn_measurement_device_type 'Bruker SMART 1000 CCD area-detector'
_diffrn_measurement_method '\f and \w'
_diffrn_radiation_monochromator graphite
_diffrn_radiation_source 'fine-focus sealed tube'
_diffrn_radiation_type MoK\a
_diffrn_radiation_wavelength 0.71073
_diffrn_reflns_av_R_equivalents 0.0204
_diffrn_reflns_av_sigmaI/netI 0.0289
_diffrn_reflns_limit_h_max 9
_diffrn_reflns_limit_h_min -9
_diffrn_reflns_limit_k_max 12
_diffrn_reflns_limit_k_min -13
_diffrn_reflns_limit_l_max 18
_diffrn_reflns_limit_l_min -18
_diffrn_reflns_number 8724
_diffrn_reflns_theta_full 25.00
_diffrn_reflns_theta_max 30.65
_diffrn_reflns_theta_min 2.52
_diffrn_standards_number 0
_exptl_absorpt_coefficient_mu 1.359
_exptl_absorpt_correction_T_max 0.8213
_exptl_absorpt_correction_T_min 0.5047
_exptl_absorpt_correction_type multi-scan
_exptl_absorpt_process_details '(SADABS; Sheldrick, 1996)'
_exptl_crystal_colour colorless
_exptl_crystal_density_diffrn 1.872
_exptl_crystal_density_method 'not measured'
_exptl_crystal_description Needle
_exptl_crystal_F_000 432
_exptl_crystal_size_max 0.58
_exptl_crystal_size_mid 0.20
_exptl_crystal_size_min 0.15
_refine_diff_density_max 1.283
_refine_diff_density_min -1.029
_refine_ls_extinction_coef 0.026(2)
_refine_ls_extinction_expression Fc^*^=kFc[1+0.001xFc^2^\l^3^/sin(2\q)]^-1/4^
_refine_ls_extinction_method 'SHELXL97 (Sheldrick, 1997)'
_refine_ls_goodness_of_fit_ref 1.074
_refine_ls_hydrogen_treatment mixed
_refine_ls_matrix_type full
_refine_ls_number_parameters 243
_refine_ls_number_reflns 4315
_refine_ls_number_restraints 6
_refine_ls_restrained_S_all 1.073
_refine_ls_R_factor_all 0.0300
_refine_ls_R_factor_gt 0.0279
_refine_ls_shift/su_max 0.007
_refine_ls_shift/su_mean 0.001
_refine_ls_structure_factor_coef Fsqd
_refine_ls_weighting_details 'calc w=1/[\s^2^(Fo^2^)+(0.0247P)^2^+0.7651P] where P=(Fo^2^+2Fc^2^)/3'
_refine_ls_weighting_scheme calc
_refine_ls_wR_factor_gt 0.0667
_refine_ls_wR_factor_ref 0.0679
_reflns_number_gt 4105
_reflns_number_total 4315
_reflns_threshold_expression I>2\s(I)
_cod_data_source_file ci2544.cif
_cod_data_source_block I
_cod_depositor_comments
;
The following automatic conversions were performed:
'_symmetry_cell_setting' value 'Triclinic' changed to 'triclinic'
according to '/home/saulius/struct/CIF-dictionaries/cif_core.dic'
dictionary named 'cif_core.dic' version 2.4.1 from 2010-06-29.

Automatic conversion script
Id: cif_fix_enum 1527 2010-12-29 10:47:43Z saulius 

The following automatic conversions were performed:

'_symmetry_cell_setting' value 'Triclinic' changed to 'triclinic'
according to /home/saulius/struct/CIF-dictionaries/cif_core.dic
dictionary named 'cif_core.dic' version 2.4.1 from 2010-06-29.

Automatic conversion script
Id: cif_fix_values 1715 2011-07-08 13:25:40Z adriana 
;
_cod_original_cell_volume 765.0(2)
_cod_database_code 2217450
_cod_database_fobs_code 2217450

loop_
_symmetry_equiv_pos_as_xyz
'x, y, z'
'-x, -y, -z'

loop_
_atom_site_type_symbol
_atom_site_label
_atom_site_fract_x
_atom_site_fract_y
_atom_site_fract_z
_atom_site_U_iso_or_equiv
_atom_site_adp_type
_atom_site_calc_flag
_atom_site_refinement_flags
_atom_site_occupancy
Ag Ag 0.26396(2) 0.328765(18) 0.530264(13) 0.02701(7) Uani d . 1
O O1 0.2255(3) 0.94093(16) 0.31707(14) 0.0314(3) Uani d . 1
O O2 0.1697(3) 0.73936(18) 0.13835(13) 0.0291(3) Uani d . 1
O O1A 0.3458(2) 0.19712(16) 0.65468(11) 0.0237(3) Uani d . 1
O O2A 0.2011(2) 0.34851(16) 0.73262(11) 0.0226(3) Uani d . 1
N N1 0.2608(3) 0.57669(19) 0.53824(13) 0.0212(3) Uani d . 1
N N2 0.2125(3) 0.37873(18) 0.35977(13) 0.0196(3) Uani d . 1
C C1 0.2860(3) 0.6716(3) 0.62821(16) 0.0271(4) Uani d . 1
H H1A 0.2993 0.6381 0.6958 0.033 Uiso calc R 1
C C2 0.2936(4) 0.8165(3) 0.62682(18) 0.0304(5) Uani d . 1
H H2A 0.3128 0.8809 0.6923 0.036 Uiso calc R 1
C C3 0.2725(3) 0.8656(2) 0.52843(18) 0.0267(4) Uani d . 1
H H3A 0.2767 0.9642 0.5251 0.032 Uiso calc R 1
C C4 0.2451(3) 0.7677(2) 0.43425(15) 0.0193(3) Uani d . 1
C C5 0.2224(3) 0.8171(2) 0.32790(17) 0.0212(4) Uani d . 1
C C6 0.1923(3) 0.7039(2) 0.22726(16) 0.0196(3) Uani d . 1
C C7 0.1930(3) 0.5547(2) 0.24261(14) 0.0168(3) Uani d . 1
C C8 0.1725(3) 0.4507(2) 0.15281(16) 0.0229(4) Uani d . 1
H H8A 0.1591 0.4755 0.0823 0.028 Uiso calc R 1
C C9 0.1722(3) 0.3120(2) 0.16871(17) 0.0265(4) Uani d . 1
H H9A 0.1593 0.2394 0.1093 0.032 Uiso calc R 1
C C10 0.1909(3) 0.2797(2) 0.27241(17) 0.0242(4) Uani d . 1
H H10A 0.1884 0.1831 0.2824 0.029 Uiso calc R 1
C C11 0.2144(3) 0.51492(19) 0.34543(14) 0.0154(3) Uani d . 1
C C12 0.2408(3) 0.6235(2) 0.44269(14) 0.0166(3) Uani d . 1
C C1A 0.2816(3) 0.2439(2) 0.73360(15) 0.0187(3) Uani d . 1
C C2A 0.3012(4) 0.1690(3) 0.83090(17) 0.0290(4) Uani d . 1
H H2AA 0.1579 0.1141 0.8334 0.043 Uiso calc R 1
H H2AB 0.3701 0.2419 0.8976 0.043 Uiso calc R 1
H H2AC 0.3883 0.1020 0.8251 0.043 Uiso calc R 1
O O1W 0.2028(3) 0.98250(18) 0.03879(14) 0.0279(3) Uani d D 1
H H1W1 0.190(5) 0.927(3) 0.081(2) 0.045(9) Uiso d D 1
H H1W2 0.111(9) 1.023(8) 0.026(7) 0.18(3) Uiso d D 1
O O2W 0.3820(3) 0.8231(2) 0.89715(14) 0.0336(4) Uani d D 1
H H2W1 0.315(6) 0.858(4) 0.931(3) 0.072(13) Uiso d D 1
H H2W2 0.505(4) 0.874(5) 0.910(4) 0.097(17) Uiso d D 1
O O3W 0.3387(3) 0.5397(2) 0.93172(14) 0.0354(4) Uani d D 1
H H3W1 0.296(6) 0.483(3) 0.874(2) 0.053(10) Uiso d D 1
H H3W2 0.359(9) 0.627(3) 0.927(5) 0.12(2) Uiso d D 1

loop_
_atom_site_aniso_label
_atom_site_aniso_U_11
_atom_site_aniso_U_22
_atom_site_aniso_U_33
_atom_site_aniso_U_12
_atom_site_aniso_U_13
_atom_site_aniso_U_23
Ag 0.02657(10) 0.03085(11) 0.02929(10) 0.01137(7) 0.00869(6) 0.01938(7)
O1 0.0345(8) 0.0148(7) 0.0441(9) 0.0076(6) 0.0070(7) 0.0094(6)
O2 0.0393(8) 0.0280(8) 0.0268(7) 0.0127(7) 0.0137(6) 0.0158(6)
O1A 0.0339(8) 0.0221(7) 0.0216(6) 0.0145(6) 0.0113(6) 0.0081(5)
O2A 0.0278(7) 0.0211(7) 0.0230(6) 0.0120(6) 0.0078(5) 0.0071(5)
N1 0.0188(7) 0.0254(8) 0.0194(7) 0.0053(6) 0.0055(6) 0.0056(6)
N2 0.0197(7) 0.0153(7) 0.0238(7) 0.0055(6) 0.0047(6) 0.0061(6)
C1 0.0220(9) 0.0387(12) 0.0190(8) 0.0060(8) 0.0065(7) 0.0020(8)
C2 0.0280(10) 0.0340(12) 0.0245(9) 0.0050(9) 0.0077(8) -0.0069(8)
C3 0.0261(10) 0.0194(9) 0.0318(10) 0.0047(8) 0.0076(8) -0.0026(8)
C4 0.0180(8) 0.0162(8) 0.0225(8) 0.0039(6) 0.0048(6) 0.0026(7)
C5 0.0192(8) 0.0151(8) 0.0290(9) 0.0043(7) 0.0058(7) 0.0061(7)
C6 0.0201(8) 0.0170(8) 0.0247(8) 0.0061(7) 0.0083(7) 0.0094(7)
C7 0.0178(8) 0.0149(8) 0.0187(8) 0.0049(6) 0.0054(6) 0.0050(6)
C8 0.0242(9) 0.0249(10) 0.0199(8) 0.0077(7) 0.0062(7) 0.0027(7)
C9 0.0294(10) 0.0214(9) 0.0266(9) 0.0079(8) 0.0058(8) -0.0025(7)
C10 0.0252(9) 0.0143(8) 0.0323(10) 0.0064(7) 0.0054(8) 0.0035(7)
C11 0.0141(7) 0.0138(8) 0.0181(7) 0.0036(6) 0.0041(6) 0.0044(6)
C12 0.0127(7) 0.0171(8) 0.0191(8) 0.0030(6) 0.0038(6) 0.0041(6)
C1A 0.0190(8) 0.0174(8) 0.0189(8) 0.0038(6) 0.0043(6) 0.0044(6)
C2A 0.0376(11) 0.0334(11) 0.0232(9) 0.0173(9) 0.0103(8) 0.0142(8)
O1W 0.0313(8) 0.0228(7) 0.0339(8) 0.0100(6) 0.0103(6) 0.0146(6)
O2W 0.0390(9) 0.0294(9) 0.0304(8) 0.0073(7) 0.0084(7) 0.0045(7)
O3W 0.0431(10) 0.0308(9) 0.0279(8) 0.0114(8) 0.0049(7) -0.0039(7)

loop_
_atom_type_symbol
_atom_type_description
_atom_type_scat_dispersion_real
_atom_type_scat_dispersion_imag
_atom_type_scat_source
C C 0.0033 0.0016 'International Tables Vol C Tables 4.2.6.8 and 6.1.1.4'
H H 0.0000 0.0000 'International Tables Vol C Tables 4.2.6.8 and 6.1.1.4'
N N 0.0061 0.0033 'International Tables Vol C Tables 4.2.6.8 and 6.1.1.4'
O O 0.0106 0.0060 'International Tables Vol C Tables 4.2.6.8 and 6.1.1.4'
Ag Ag -0.8971 1.1015 'International Tables Vol C Tables 4.2.6.8 and 6.1.1.4'

loop_
_geom_angle_atom_site_label_1
_geom_angle_atom_site_label_2
_geom_angle_atom_site_label_3
_geom_angle
_geom_angle_publ_flag
O1A Ag N2 153.49(6) y
O1A Ag N1 133.64(6) y
N2 Ag N1 71.57(6) y
C1A O1A Ag 104.47(12) ?
C12 N1 C1 118.63(18) ?
C12 N1 Ag 114.93(12) ?
C1 N1 Ag 126.37(15) ?
C11 N2 C10 118.50(17) ?
C11 N2 Ag 118.68(12) ?
C10 N2 Ag 122.73(13) ?
N1 C1 C2 122.9(2) ?
N1 C1 H1A 118.6 ?
C2 C1 H1A 118.6 ?
C3 C2 C1 118.84(19) ?
C3 C2 H2A 120.6 ?
C1 C2 H2A 120.6 ?
C2 C3 C4 118.8(2) ?
C2 C3 H3A 120.6 ?
C4 C3 H3A 120.6 ?
C3 C4 C12 118.85(18) ?
C3 C4 C5 120.01(18) ?
C12 C4 C5 121.14(17) ?
O1 C5 C4 123.23(19) ?
O1 C5 C6 119.30(18) ?
C4 C5 C6 117.47(16) ?
O2 C6 C7 122.05(18) ?
O2 C6 C5 119.57(18) ?
C7 C6 C5 118.39(16) ?
C11 C7 C8 119.19(17) ?
C11 C7 C6 121.26(16) ?
C8 C7 C6 119.55(17) ?
C9 C8 C7 118.65(18) ?
C9 C8 H8A 120.7 ?
C7 C8 H8A 120.7 ?
C8 C9 C10 119.10(18) ?
C8 C9 H9A 120.5 ?
C10 C9 H9A 120.5 ?
N2 C10 C9 122.98(19) ?
N2 C10 H10A 118.5 ?
C9 C10 H10A 118.5 ?
N2 C11 C7 121.57(16) ?
N2 C11 C12 117.94(16) ?
C7 C11 C12 120.49(16) ?
N1 C12 C4 122.01(17) ?
N1 C12 C11 116.75(17) ?
C4 C12 C11 121.23(16) ?
O2A C1A O1A 122.59(17) ?
O2A C1A C2A 119.33(17) ?
O1A C1A C2A 118.08(17) ?
C1A C2A H2AA 109.5 ?
C1A C2A H2AB 109.5 ?
H2AA C2A H2AB 109.5 ?
C1A C2A H2AC 109.5 ?
H2AA C2A H2AC 109.5 ?
H2AB C2A H2AC 109.5 ?
H1W1 O1W H1W2 115(6) ?
H2W1 O2W H2W2 112(5) ?
H3W1 O3W H3W2 115(5) ?

loop_
_geom_bond_atom_site_label_1
_geom_bond_atom_site_label_2
_geom_bond_distance
_geom_bond_publ_flag
Ag O1A 2.1987(14) y
Ag N2 2.2554(17) y
Ag N1 2.3870(18) y
O1 C5 1.212(2) ?
O2 C6 1.212(2) ?
O1A C1A 1.270(2) ?
O2A C1A 1.257(2) ?
N1 C12 1.340(2) ?
N1 C1 1.341(3) ?
N2 C11 1.343(2) ?
N2 C10 1.346(3) ?
C1 C2 1.387(3) ?
C1 H1A 0.95 ?
C2 C3 1.384(3) ?
C2 H2A 0.95 ?
C3 C4 1.395(3) ?
C3 H3A 0.95 ?
C4 C12 1.399(3) ?
C4 C5 1.479(3) ?
C5 C6 1.536(3) ?
C6 C7 1.474(3) ?
C7 C11 1.398(2) ?
C7 C8 1.399(3) ?
C8 C9 1.373(3) ?
C8 H8A 0.95 ?
C9 C10 1.383(3) ?
C9 H9A 0.95 ?
C10 H10A 0.95 ?
C11 C12 1.484(2) ?
C1A C2A 1.504(3) ?
C2A H2AA 0.98 ?
C2A H2AB 0.98 ?
C2A H2AC 0.98 ?
O1W H1W1 0.80(2) ?
O1W H1W2 0.81(2) ?
O2W H2W1 0.79(2) ?
O2W H2W2 0.81(2) ?
O3W H3W1 0.82(2) ?
O3W H3W2 0.82(2) ?

loop_
_geom_hbond_atom_site_label_D
_geom_hbond_atom_site_label_H
_geom_hbond_atom_site_label_A
_geom_hbond_site_symmetry_A
_geom_hbond_distance_DH
_geom_hbond_distance_HA
_geom_hbond_distance_DA
_geom_hbond_angle_DHA
O1W H1W1 O2 . 0.80(2) 2.01(2) 2.773(2) 158(3)
O1W H1W2 O1W 2_575 0.81(2) 2.05(4) 2.781(3) 151(7)
O2W H2W1 O1W 1_556 0.79(2) 2.12(2) 2.904(2) 168(4)
O2W H2W2 O1W 2_676 0.81(2) 2.00(2) 2.805(3) 170(5)
O3W H3W1 O2A . 0.82(2) 1.97(2) 2.791(2) 178(4)
O3W H3W2 O2W . 0.82(2) 1.95(2) 2.769(3) 172(6)
C3 H3A O1A 1_565 0.95 2.52 3.286(3) 138.3
C8 H8A O3W 1_554 0.95 2.55 3.393(3) 148
C10 H10A O1 1_545 0.95 2.48 3.431(3) 174

loop_
_geom_torsion_atom_site_label_1
_geom_torsion_atom_site_label_2
_geom_torsion_atom_site_label_3
_geom_torsion_atom_site_label_4
_geom_torsion
N2 Ag O1A C1A -165.35(13)
N1 Ag O1A C1A 35.72(16)
O1A Ag N1 C12 167.44(11)
N2 Ag N1 C12 -2.82(12)
O1A Ag N1 C1 -9.46(19)
N2 Ag N1 C1 -179.72(17)
O1A Ag N2 C11 -161.23(13)
N1 Ag N2 C11 2.85(13)
O1A Ag N2 C10 15.3(2)
N1 Ag N2 C10 179.36(17)
C12 N1 C1 C2 -0.3(3)
Ag N1 C1 C2 176.46(15)
N1 C1 C2 C3 0.5(3)
C1 C2 C3 C4 -0.2(3)
C2 C3 C4 C12 -0.3(3)
C2 C3 C4 C5 -179.94(19)
C3 C4 C5 O1 -0.3(3)
C12 C4 C5 O1 -179.91(19)
C3 C4 C5 C6 -179.92(17)
C12 C4 C5 C6 0.4(3)
O1 C5 C6 O2 -0.8(3)
C4 C5 C6 O2 178.84(18)
O1 C5 C6 C7 178.90(18)
C4 C5 C6 C7 -1.4(2)
O2 C6 C7 C11 -178.52(18)
C5 C6 C7 C11 1.8(3)
O2 C6 C7 C8 1.7(3)
C5 C6 C7 C8 -178.06(17)
C11 C7 C8 C9 0.6(3)
C6 C7 C8 C9 -179.60(18)
C7 C8 C9 C10 0.3(3)
C11 N2 C10 C9 0.5(3)
Ag N2 C10 C9 -176.01(15)
C8 C9 C10 N2 -0.9(3)
C10 N2 C11 C7 0.5(3)
Ag N2 C11 C7 177.12(13)
C10 N2 C11 C12 -179.30(16)
Ag N2 C11 C12 -2.6(2)
C8 C7 C11 N2 -1.0(3)
C6 C7 C11 N2 179.17(16)
C8 C7 C11 C12 178.76(16)
C6 C7 C11 C12 -1.1(3)
C1 N1 C12 C4 -0.2(3)
Ag N1 C12 C4 -177.32(13)
C1 N1 C12 C11 179.68(16)
Ag N1 C12 C11 2.52(19)
C3 C4 C12 N1 0.5(3)
C5 C4 C12 N1 -179.88(17)
C3 C4 C12 C11 -179.36(17)
C5 C4 C12 C11 0.3(3)
N2 C11 C12 N1 -0.1(2)
C7 C11 C12 N1 -179.85(16)
N2 C11 C12 C4 179.77(16)
C7 C11 C12 C4 0.0(3)
Ag O1A C1A O2A -3.1(2)
Ag O1A C1A C2A 176.13(15)
